data_2310446
loop_
_publ_author_name
'Montgomery, H.'
'Lingafelter, E.C.'

_publ_section_title
;
 The Crystal Structure of Tutton's Salts. IV. Cadmium Ammonium Sulfate
 Hexahydrate
;
_journal_name_full 'Acta Crystallographica (1,1948-23,1967)'
_journal_page_first 728
_journal_page_last 730
_journal_volume 20
_journal_year 1966
_chemical_formula_sum 'Cd H20 N2 O14 S2'
_chemical_name_systematic '(N H4)2 Cd (S O4)2 (H2 O)6'
_space_group_IT_number 14
_symmetry_space_group_name_Hall '-P 2yab'
_symmetry_space_group_name_H-M 'P 1 21/a 1'
_cell_angle_alpha 90
_cell_angle_beta 106.87
_cell_angle_gamma 90
_cell_formula_units_Z 2
_cell_length_a 9.433
_cell_length_b 12.823
_cell_length_c 6.286
_cell_volume 727.629
_citation_journal_id_ASTM ACCRA9
_cod_data_source_file Montgomery_ACCRA9_1966_1110.cif
_cod_data_source_block H20Cd1N2O14S2
_cod_original_cell_volume 727.6293
_cod_original_sg_symbol_Hall '-P 2ybc (z,y,-x)'
_cod_original_formula_sum 'H20 Cd1 N2 O14 S2'
_cod_database_code 2310446

loop_
_symmetry_equiv_pos_as_xyz
x,y,z
-x+1/2,y+1/2,-z
-x,-y,-z
x-1/2,-y-1/2,z

loop_
_atom_site_label
_atom_site_type_symbol
_atom_site_fract_x
_atom_site_fract_y
_atom_site_fract_z
_atom_site_occupancy
_atom_site_U_iso_or_equiv
_atom_site_attached_hydrogens
O6 O-2 -0.173 0.12 0.0336 1 0.0 2
O4 O-2 0.3908 0.1741 0.9506 1 0.0 0
O5 O-2 0.1839 0.1149 0.1745 1 0.0 2
S1 S+6 0.409 0.1362 0.741 1 0.0 0
O1 O-2 0.4102 0.2234 0.5899 1 0.0 0
N1 N-3 0.1366 0.3506 0.3654 1 0.0 4
O3 O-2 0.2847 0.0661 0.6294 1 0.0 0
Cd1 Cd+2 0 0 0 1 0.0 0
O2 O-2 0.5471 0.0784 0.7764 1 0.0 0
O7 O-2 0.0001 -0.076 0.321 1 0.0 2
